data_4000073
loop_
_publ_author_name
'Pivovar, Adam M.'
'Holman, K. Travis'
'Ward, Michael D.'

_publ_section_title
;
 Shape-Selective Separation of Molecular Isomers with Tunable
 Hydrogen-Bonded Host Frameworks
;
_journal_issue 9
_journal_name_full 'Chemistry of Materials'
_journal_page_first 3018
_journal_paper_doi 10.1021/cm0104452
_journal_volume 13
_journal_year 2001
_chemical_formula_sum 'C26 H32 N6 O6 S2'
_chemical_formula_weight 588.70
_chemical_name_common bis(guanidinium)(4,4'-biphenyldisulfonate).(1,8-dimethylnaphthalene)
_space_group_IT_number 33
_symmetry_cell_setting orthorhombic
_symmetry_space_group_name_Hall 'P 2c -2n'
_symmetry_space_group_name_H-M 'P n a 21'
_atom_sites_solution_hydrogens geom
_atom_sites_solution_primary direct
_atom_sites_solution_secondary difmap
_audit_creation_method SHELXL-97
_cell_angle_alpha 90.00
_cell_angle_beta 90.00
_cell_angle_gamma 90.00
_cell_formula_units_Z 4
_cell_length_a 17.3485(12)
_cell_length_b 7.4584(5)
_cell_length_c 21.6256(15)
_cell_measurement_reflns_used 1922
_cell_measurement_temperature 173(2)
_cell_measurement_theta_max 24.12
_cell_measurement_theta_min 2.53
_cell_volume 2798.2(3)
_computing_cell_refinement 'SAINT, Bruker'
_computing_data_collection 'SMART, Bruker (or Siemens)'
_computing_data_reduction 'SAINT, Bruker'
_computing_molecular_graphics 'XSEED, L. Barbour (1999); http://www.lbarbour.com/xseed'
_computing_structure_refinement 'SHELXL-97 (Sheldrick, 1997)'
_computing_structure_solution 'SHELXS-97 (Sheldrick, 1990)'
_diffrn_ambient_temperature 173(2)
_diffrn_measured_fraction_theta_full 1.000
_diffrn_measured_fraction_theta_max 1.000
_diffrn_measurement_device_type 'SMART platform CCD, Bruker (or Siemens)'
_diffrn_measurement_method 'omega scans'
_diffrn_radiation_monochromator graphite
_diffrn_radiation_source 'fine-focus sealed tube'
_diffrn_radiation_type MoK\a
_diffrn_radiation_wavelength 0.71073
_diffrn_reflns_av_R_equivalents 0.0587
_diffrn_reflns_av_sigmaI/netI 0.0958
_diffrn_reflns_limit_h_max 20
_diffrn_reflns_limit_h_min -19
_diffrn_reflns_limit_k_max 8
_diffrn_reflns_limit_k_min -8
_diffrn_reflns_limit_l_max 24
_diffrn_reflns_limit_l_min -25
_diffrn_reflns_number 14266
_diffrn_reflns_theta_full 25.00
_diffrn_reflns_theta_max 25.00
_diffrn_reflns_theta_min 1.88
_exptl_absorpt_coefficient_mu 0.242
_exptl_absorpt_correction_T_max 0.9692
_exptl_absorpt_correction_T_min 0.9200
_exptl_absorpt_correction_type 'simulated psi-scans'
_exptl_absorpt_process_details 'SADABS, G. Sheldrick (1999)'
_exptl_crystal_colour colorless
_exptl_crystal_density_diffrn 1.397
_exptl_crystal_density_method 'not measured'
_exptl_crystal_description plate
_exptl_crystal_F_000 1240
_exptl_crystal_size_max 0.35
_exptl_crystal_size_mid 0.28
_exptl_crystal_size_min 0.13
_refine_diff_density_max 0.182
_refine_diff_density_min -0.216
_refine_diff_density_rms 0.044
_refine_ls_abs_structure_details 'Flack H D (1983), Acta Cryst. A39, 876-881'
_refine_ls_abs_structure_Flack 0.12(16)
_refine_ls_extinction_method none
_refine_ls_goodness_of_fit_ref 0.982
_refine_ls_hydrogen_treatment mixed
_refine_ls_matrix_type full
_refine_ls_number_parameters 253
_refine_ls_number_reflns 4831
_refine_ls_number_restraints 1
_refine_ls_restrained_S_all 0.982
_refine_ls_R_factor_all 0.0961
_refine_ls_R_factor_gt 0.0452
_refine_ls_shift/su_max 0.049
_refine_ls_shift/su_mean 0.010
_refine_ls_structure_factor_coef Fsqd
_refine_ls_weighting_details 'calc w=1/[\s^2^(Fo^2^)+(0.0080P)^2^+0.0000P] where P=(Fo^2^+2Fc^2^)/3'
_refine_ls_weighting_scheme calc
_refine_ls_wR_factor_gt 0.0585
_refine_ls_wR_factor_ref 0.0627
_reflns_number_gt 2387
_reflns_number_total 4831
_reflns_threshold_expression >2sigma(I)
_cod_data_source_file cm0104452.cif
_cod_data_source_block g:\travis\00402\00402s
_cod_depositor_comments
;
The following automatic conversions were performed:
'_atom_site_symetry_multiplicity' tag replaced with
'_atom_site_symmetry_multiplicity'.

Automatic conversion script
Id: cif_correct_tags 1440 2010-10-19 06:21:57Z saulius 
;
_cod_original_sg_symbol_H-M Pna2(1)
_cod_database_code 4000073

loop_
_symmetry_equiv_pos_as_xyz
'x, y, z'
'-x, -y, z+1/2'
'-x+1/2, y+1/2, z+1/2'
'x+1/2, -y+1/2, z'

loop_
_atom_site_label
_atom_site_type_symbol
_atom_site_fract_x
_atom_site_fract_y
_atom_site_fract_z
_atom_site_U_iso_or_equiv
_atom_site_adp_type
_atom_site_occupancy
_atom_site_symmetry_multiplicity
_atom_site_calc_flag
_atom_site_refinement_flags
S1 S 0.13947(13) 0.73370(19) 0.10405(6) 0.0364(6) Uani 1 1 d .
O1 O 0.0914(2) 0.5799(5) 0.0954(2) 0.0378(12) Uani 1 1 d .
N1 N -0.0419(3) 0.5869(7) 0.1759(3) 0.0421(17) Uani 1 1 d .
H1A H -0.0104 0.5872 0.1440 0.051 Uiso 1 1 calc R
H1B H -0.0577 0.4846 0.1917 0.051 Uiso 1 1 calc R
C1 C 0.2151(4) 0.7256(7) 0.0542(3) 0.0254(17) Uani 1 1 d .
S2 S 0.60979(12) 0.74276(18) -0.20738(6) 0.0346(5) Uani 1 1 d .
O2 O 0.0946(2) 0.8926(5) 0.0900(2) 0.0359(12) Uani 1 1 d .
N2 N -0.0403(3) 0.8952(7) 0.1749(3) 0.0443(17) Uani 1 1 d .
H2A H -0.0088 0.8911 0.1430 0.053 Uiso 1 1 calc R
H2B H -0.0549 0.9993 0.1900 0.053 Uiso 1 1 calc R
C2 C 0.2078(3) 0.6691(6) -0.0085(3) 0.0321(15) Uani 1 1 d .
H2 H 0.1587 0.6306 -0.0226 0.039 Uiso 1 1 calc R
O3 O 0.1698(3) 0.7429(4) 0.1678(2) 0.0274(12) Uani 1 1 d .
N3 N -0.1122(3) 0.7455(5) 0.2530(2) 0.0343(15) Uani 1 1 d .
H3A H -0.1252 0.8484 0.2699 0.041 Uiso 1 1 calc R
H3B H -0.1285 0.6442 0.2692 0.041 Uiso 1 1 calc R
C3 C 0.2691(3) 0.6674(7) -0.0499(3) 0.0311(15) Uani 1 1 d .
H3 H 0.2610 0.6325 -0.0917 0.037 Uiso 1 1 calc R
O4 O 0.6568(2) 0.5810(5) -0.1957(2) 0.0426(14) Uani 1 1 d .
N4 N 0.7926(3) 0.6064(7) -0.2800(3) 0.0371(16) Uani 1 1 d .
H4A H 0.8155 0.5075 -0.2925 0.045 Uiso 1 1 calc R
H4B H 0.7557 0.6010 -0.2521 0.045 Uiso 1 1 calc R
C4 C 0.3432(4) 0.7175(7) -0.0299(3) 0.0259(16) Uani 1 1 d .
O5 O 0.6494(2) 0.9141(6) -0.1922(2) 0.0343(11) Uani 1 1 d .
N5 N 0.7874(3) 0.9134(7) -0.2801(3) 0.0374(15) Uani 1 1 d .
H5A H 0.8072 1.0153 -0.2932 0.045 Uiso 1 1 calc R
H5B H 0.7505 0.9139 -0.2522 0.045 Uiso 1 1 calc R
C5 C 0.3517(5) 0.7659(7) 0.0300(3) 0.0305(18) Uani 1 1 d .
H5 H 0.4019 0.7947 0.0446 0.037 Uiso 1 1 calc R
O6 O 0.5748(3) 0.7451(4) -0.2691(2) 0.0460(16) Uani 1 1 d .
N6 N 0.8671(3) 0.7668(5) -0.3433(2) 0.0331(15) Uani 1 1 d .
H6A H 0.8900 0.6678 -0.3557 0.040 Uiso 1 1 calc R
H6B H 0.8812 0.8709 -0.3587 0.040 Uiso 1 1 calc R
C6 C 0.2905(5) 0.7754(7) 0.0712(3) 0.036(2) Uani 1 1 d .
H6 H 0.2997 0.8167 0.1121 0.044 Uiso 1 1 calc R
C7 C 0.4091(5) 0.7146(8) -0.0762(4) 0.0374(18) Uani 1 1 d .
C8 C 0.3957(4) 0.7731(8) -0.1360(3) 0.0364(19) Uani 1 1 d .
H8 H 0.3459 0.8116 -0.1484 0.044 Uiso 1 1 calc R
C9 C 0.4570(4) 0.7742(7) -0.1776(3) 0.038(2) Uani 1 1 d .
H9 H 0.4501 0.8054 -0.2198 0.045 Uiso 1 1 calc R
C10 C 0.5275(4) 0.7280(8) -0.1545(4) 0.036(2) Uani 1 1 d .
C11 C 0.5428(3) 0.6712(6) -0.0975(3) 0.0283(14) Uani 1 1 d .
H11 H 0.5932 0.6356 -0.0856 0.034 Uiso 1 1 calc R
C12 C 0.4819(3) 0.6665(7) -0.0564(3) 0.0374(17) Uani 1 1 d .
H12 H 0.4900 0.6305 -0.0148 0.045 Uiso 1 1 calc R
C13 C -0.0658(5) 0.7429(7) 0.2005(4) 0.049(3) Uani 1 1 d .
C14 C 0.8132(4) 0.7592(7) -0.3025(3) 0.0235(19) Uani 1 1 d .

loop_
_atom_site_aniso_label
_atom_site_aniso_U_11
_atom_site_aniso_U_22
_atom_site_aniso_U_33
_atom_site_aniso_U_23
_atom_site_aniso_U_13
_atom_site_aniso_U_12
S1 0.0378(13) 0.0302(12) 0.0413(13) 0.0025(10) 0.0018(12) 0.0010(8)
O1 0.037(3) 0.035(3) 0.041(3) -0.003(2) 0.003(2) -0.009(2)
N1 0.040(4) 0.033(4) 0.053(4) -0.010(3) 0.010(3) 0.000(3)
C1 0.030(4) 0.021(3) 0.025(4) 0.006(3) -0.003(3) -0.004(3)
S2 0.0328(12) 0.0309(13) 0.0400(13) 0.0036(9) 0.0021(11) 0.0000(8)
O2 0.036(3) 0.023(2) 0.049(3) 0.013(2) -0.002(2) 0.011(2)
N2 0.040(4) 0.046(4) 0.047(4) 0.004(3) 0.007(3) 0.010(3)
C2 0.022(4) 0.034(4) 0.040(4) 0.002(3) -0.015(3) -0.002(3)
O3 0.028(2) 0.035(3) 0.020(3) 0.0024(18) -0.007(2) 0.0010(18)
N3 0.029(3) 0.035(3) 0.039(3) -0.001(2) 0.012(2) -0.004(2)
C3 0.039(4) 0.028(4) 0.026(4) 0.002(3) -0.002(3) 0.002(3)
O4 0.041(3) 0.029(2) 0.058(4) -0.010(2) 0.002(3) -0.001(2)
N4 0.054(4) 0.009(3) 0.047(4) -0.004(3) 0.012(3) -0.002(3)
C4 0.034(4) 0.023(3) 0.021(4) 0.006(3) -0.010(3) 0.001(3)
O5 0.031(2) 0.034(2) 0.038(3) 0.001(2) 0.011(2) 0.001(2)
N5 0.048(4) 0.017(3) 0.048(4) 0.002(3) 0.013(3) 0.004(3)
C5 0.030(4) 0.025(4) 0.037(4) -0.004(3) -0.010(4) -0.006(3)
O6 0.055(3) 0.035(3) 0.048(4) -0.001(2) 0.012(3) 0.0005(19)
N6 0.046(3) 0.026(3) 0.027(3) -0.005(2) -0.003(2) -0.001(2)
C6 0.055(5) 0.041(4) 0.013(4) -0.010(3) -0.001(4) -0.001(4)
C7 0.030(4) 0.033(4) 0.050(5) 0.004(4) 0.003(4) 0.000(4)
C8 0.029(4) 0.048(4) 0.032(4) -0.001(3) -0.003(4) 0.002(3)
C9 0.030(4) 0.041(4) 0.042(4) 0.001(3) -0.009(4) -0.001(3)
C10 0.027(4) 0.043(4) 0.038(5) 0.001(3) 0.004(3) -0.010(3)
C11 0.035(4) 0.022(3) 0.028(4) 0.004(3) 0.000(3) -0.001(3)
C12 0.050(4) 0.031(4) 0.031(4) 0.007(3) -0.004(3) 0.003(3)
C13 0.032(5) 0.041(6) 0.073(7) 0.013(4) -0.022(5) -0.011(3)
C14 0.021(4) 0.031(5) 0.018(4) -0.005(3) 0.006(3) 0.001(3)

loop_
_atom_type_symbol
_atom_type_description
_atom_type_scat_dispersion_real
_atom_type_scat_dispersion_imag
_atom_type_scat_source
C C 0.0033 0.0016 'International Tables Vol C Tables 4.2.6.8 and 6.1.1.4'
H H 0.0000 0.0000 'International Tables Vol C Tables 4.2.6.8 and 6.1.1.4'
N N 0.0061 0.0033 'International Tables Vol C Tables 4.2.6.8 and 6.1.1.4'
O O 0.0106 0.0060 'International Tables Vol C Tables 4.2.6.8 and 6.1.1.4'
S S 0.1246 0.1234 'International Tables Vol C Tables 4.2.6.8 and 6.1.1.4'

loop_
_geom_angle_atom_site_label_1
_geom_angle_atom_site_label_2
_geom_angle_atom_site_label_3
_geom_angle
O1 S1 O2 108.4(3)
O1 S1 O3 111.5(3)
O2 S1 O3 110.4(3)
O1 S1 C1 109.8(3)
O2 S1 C1 108.1(3)
O3 S1 C1 108.5(3)
C6 C1 C2 114.1(6)
C6 C1 S1 122.9(6)
C2 C1 S1 123.1(5)
O6 S2 O4 113.2(3)
O6 S2 O5 112.5(2)
O4 S2 O5 114.1(3)
O6 S2 C10 104.3(3)
O4 S2 C10 105.9(3)
O5 S2 C10 105.9(3)
C3 C2 C1 123.3(5)
C2 C3 C4 119.8(6)
C5 C4 C3 117.8(7)
C5 C4 C7 123.5(5)
C3 C4 C7 118.7(5)
C4 C5 C6 122.9(7)
C5 C6 C1 122.0(6)
C12 C7 C8 121.7(8)
C12 C7 C4 119.1(5)
C8 C7 C4 119.0(6)
C7 C8 C9 118.5(7)
C10 C9 C8 116.5(7)
C11 C10 C9 126.7(7)
C11 C10 S2 116.2(6)
C9 C10 S2 117.0(6)
C10 C11 C12 116.9(6)
C7 C12 C11 119.5(6)
N2 C13 N1 117.9(9)
N2 C13 N3 121.1(6)
N1 C13 N3 120.9(6)
N6 C14 N4 119.9(6)
N6 C14 N5 117.2(5)
N4 C14 N5 122.4(7)

loop_
_geom_bond_atom_site_label_1
_geom_bond_atom_site_label_2
_geom_bond_distance
S1 O1 1.430(4)
S1 O2 1.450(4)
S1 O3 1.477(5)
S1 C1 1.699(7)
N1 C13 1.345(8)
C1 C6 1.408(9)
C1 C2 1.425(9)
S2 O6 1.466(6)
S2 O4 1.478(4)
S2 O5 1.487(4)
S2 C10 1.833(8)
N2 C13 1.339(7)
C2 C3 1.391(6)
N3 C13 1.391(10)
C3 C4 1.407(9)
N4 C14 1.290(7)
C4 C5 1.353(9)
C4 C7 1.521(4)
N5 C14 1.326(7)
C5 C6 1.388(10)
N6 C14 1.287(8)
C7 C12 1.380(9)
C7 C8 1.384(9)
C8 C9 1.392(10)
C9 C10 1.365(10)
C10 C11 1.330(8)
C11 C12 1.381(7)
